data_4088557
loop_
_publ_author_name
'Zhang, Fanjun'
'Jia, Jiong'
'Dong, Shuli'
'Wang, Wenguang'
'Tung, Chen-Ho'

_publ_section_title
;
 Hydride Transfer from Iron(II) Hydride Compounds to NAD(P)+ Analogues
;
_journal_issue 8
_journal_name_full Organometallics
_journal_page_first 1151
_journal_paper_doi 10.1021/acs.organomet.6b00179
_journal_volume 35
_journal_year 2016
_chemical_formula_moiety 'C38 H66 Fe N P2, B F4, C H2 Cl2'
_chemical_formula_sum 'C39 H68 B Cl2 F4 Fe N P2'
_chemical_formula_weight 826.44
_space_group_crystal_system monoclinic
_space_group_IT_number 14
_space_group_name_Hall '-P 2ybc'
_space_group_name_H-M_alt 'P 1 21/c 1'
_atom_sites_solution_hydrogens geom
_atom_sites_solution_primary direct
_atom_sites_solution_secondary difmap
_audit_creation_date 2015-12-29
_audit_creation_method
;
Olex2 1.2-beta
(compiled 2015.11.10 svn.r3248 for OlexSys, GUI svn.r5133)
;
_cell_angle_alpha 90.00
_cell_angle_beta 97.456(6)
_cell_angle_gamma 90.00
_cell_formula_units_Z 4
_cell_length_a 11.5166(12)
_cell_length_b 12.5602(13)
_cell_length_c 28.911(3)
_cell_measurement_reflns_used 7978
_cell_measurement_temperature 173(2)
_cell_measurement_theta_max 26.189
_cell_measurement_theta_min 2.578
_cell_volume 4146.6(7)
_computing_molecular_graphics 'Olex2 (Dolomanov et al., 2009)'
_computing_publication_material 'Olex2 (Dolomanov et al., 2009)'
_computing_structure_refinement 'XL (Sheldrick, 2008)'
_computing_structure_solution
;
Superflip (Palatinus & Chapuis, 2007;Palatinus & van der Lee, 2008;
Palatinus et al., 2012)
;
_diffrn_ambient_temperature 173.15
_diffrn_measured_fraction_theta_full 0.996
_diffrn_measured_fraction_theta_max 0.996
_diffrn_measurement_device_type 'Bruker APEXII'
_diffrn_radiation_monochromator graphite
_diffrn_radiation_type MoK\a
_diffrn_radiation_wavelength 0.71000
_diffrn_reflns_av_R_equivalents 0.0449
_diffrn_reflns_av_unetI/netI 0.0553
_diffrn_reflns_limit_h_max 13
_diffrn_reflns_limit_h_min -10
_diffrn_reflns_limit_k_max 13
_diffrn_reflns_limit_k_min -14
_diffrn_reflns_limit_l_max 34
_diffrn_reflns_limit_l_min -33
_diffrn_reflns_number 29901
_diffrn_reflns_theta_full 25.00
_diffrn_reflns_theta_max 25.00
_diffrn_reflns_theta_min 1.42
_diffrn_source 'fine-focus sealed tube'
_exptl_absorpt_coefficient_mu 0.616
_exptl_absorpt_correction_T_max 0.9523
_exptl_absorpt_correction_T_min 0.9132
_exptl_crystal_density_diffrn 1.324
_exptl_crystal_density_method 'not measured'
_exptl_crystal_description block
_exptl_crystal_F_000 1760
_exptl_crystal_size_max 0.15
_exptl_crystal_size_mid 0.08
_exptl_crystal_size_min 0.08
_refine_diff_density_max 0.930
_refine_diff_density_min -0.626
_refine_diff_density_rms 0.075
_refine_ls_extinction_method none
_refine_ls_goodness_of_fit_ref 1.033
_refine_ls_hydrogen_treatment constr
_refine_ls_matrix_type full
_refine_ls_number_parameters 484
_refine_ls_number_reflns 7303
_refine_ls_number_restraints 68
_refine_ls_restrained_S_all 1.082
_refine_ls_R_factor_all 0.0737
_refine_ls_R_factor_gt 0.0510
_refine_ls_shift/su_max 0.002
_refine_ls_shift/su_mean 0.000
_refine_ls_structure_factor_coef Fsqd
_refine_ls_weighting_details 'calc w=1/[\s^2^(Fo^2^)+(0.0581P)^2^+5.6101P] where P=(Fo^2^+2Fc^2^)/3'
_refine_ls_weighting_scheme calc
_refine_ls_wR_factor_gt 0.1198
_refine_ls_wR_factor_ref 0.1333
_reflns_number_gt 5539
_reflns_number_total 7303
_reflns_threshold_expression >2sigma(I)
_cod_data_source_file om6b00179_si_002.cif
_cod_data_source_block '[4(NCMe)]PF6'
_cod_original_cell_volume 4146.7(7)
_cod_database_code 4088557
_olex2_refinement_description
;
1. Fixed Uiso
 At 1.2 times of:
  All C(H) groups, All C(H,H) groups
 At 1.5 times of:
  All C(H,H,H) groups
2. Restrained distances
 B1-F1
 1.45 with sigma of 0.01
 F15-F1
 2.35 with sigma of 0.01
3. Uiso/Uaniso restraints and constraints
F0AA \\sim F1 \\sim F3 \\sim F4 \\sim F6 \\sim F11 \\sim F15 \\sim B1: within
1.7A with sigma of 0.004 and sigma for terminal atoms of 0.08
4. Others
 Fixed Sof: F0AA(0.5) F1(0.5) F3(0.5) F4(0.5) F6(0.5) F11(0.5)
5.a Ternary CH refined with riding coordinates:
 C13(H13), C19(H19), C25(H25), C31(H31)
5.b Secondary CH2 refined with riding coordinates:
 C11(H11A,H11B), C12(H12A,H12B), C14(H14A,H14B), C15(H15A,H15B), C16(H16A,
 H16B), C17(H17A,H17B), C18(H18A,H18B), C20(H20A,H20B), C21(H21A,H21B),
 C22(H22A,H22B), C23(H23A,H23B), C24(H24A,H24B), C26(H26A,H26B), C27(H27A,H27B),
  C28(H28A,H28B), C29(H29A,H29B), C30(H30A,H30B), C32(H32A,H32B), C33(H33A,
 H33B), C34(H34A,H34B), C35(H35A,H35B), C36(H36A,H36B), C39(H39A,H39B)
5.c Idealised Me refined as rotating group:
 C6(H6A,H6B,H6C), C7(H7A,H7B,H7C), C8(H8A,H8B,H8C), C9(H9A,H9B,H9C), C10(H10A,
 H10B,H10C), C38(H38A,H38B,H38C)
;
_olex2_submission_special_instructions 'No special instructions were received'

loop_
_space_group_symop_id
_space_group_symop_operation_xyz
1 'x, y, z'
2 '-x, y+1/2, -z+1/2'
3 '-x, -y, -z'
4 'x, -y-1/2, z-1/2'

loop_
_atom_site_label
_atom_site_type_symbol
_atom_site_fract_x
_atom_site_fract_y
_atom_site_fract_z
_atom_site_U_iso_or_equiv
_atom_site_adp_type
_atom_site_occupancy
_atom_site_calc_flag
_atom_site_refinement_flags_posn
_atom_site_refinement_flags_adp
Fe1 Fe 0.26295(4) 0.43400(4) 0.389890(15) 0.01620(15) Uani 1 d . .
P1 P 0.07749(7) 0.36888(7) 0.37839(3) 0.0187(2) Uani 1 d . .
P2 P 0.31106(8) 0.28682(7) 0.35283(3) 0.0175(2) Uani 1 d . .
N1 N 0.2212(2) 0.5033(2) 0.33156(10) 0.0190(6) Uani 1 d . .
C1 C 0.3588(3) 0.4220(3) 0.45769(11) 0.0199(8) Uani 1 d . .
C2 C 0.2588(3) 0.4889(3) 0.45885(11) 0.0210(8) Uani 1 d . .
C3 C 0.2678(3) 0.5770(3) 0.42812(11) 0.0215(8) Uani 1 d . .
C4 C 0.3756(3) 0.5649(3) 0.40880(11) 0.0225(8) Uani 1 d . .
C5 C 0.4310(3) 0.4698(3) 0.42660(11) 0.0208(8) Uani 1 d . .
C6 C 0.3946(3) 0.3329(3) 0.49124(12) 0.0263(8) Uani 1 d . .
H6A H 0.3261 0.3078 0.5050 0.039 Uiso 1 calc GR .
H6B H 0.4541 0.3586 0.5160 0.039 Uiso 1 calc GR .
H6C H 0.4268 0.2741 0.4746 0.039 Uiso 1 calc GR .
C7 C 0.1713(3) 0.4799(3) 0.49251(12) 0.0272(8) Uani 1 d . .
H7A H 0.0973 0.5122 0.4789 0.041 Uiso 1 calc GR .
H7B H 0.2008 0.5168 0.5215 0.041 Uiso 1 calc GR .
H7C H 0.1585 0.4046 0.4992 0.041 Uiso 1 calc GR .
C8 C 0.1881(3) 0.6709(3) 0.42101(13) 0.0319(9) Uani 1 d . .
H8A H 0.1779 0.6911 0.3880 0.048 Uiso 1 calc GR .
H8B H 0.2222 0.7306 0.4399 0.048 Uiso 1 calc GR .
H8C H 0.1119 0.6525 0.4304 0.048 Uiso 1 calc GR .
C9 C 0.4248(3) 0.6441(3) 0.37789(13) 0.0296(9) Uani 1 d . .
H9A H 0.4784 0.6080 0.3593 0.044 Uiso 1 calc GR .
H9B H 0.4675 0.6994 0.3971 0.044 Uiso 1 calc GR .
H9C H 0.3609 0.6769 0.3570 0.044 Uiso 1 calc GR .
C10 C 0.5539(3) 0.4370(3) 0.42050(13) 0.0289(9) Uani 1 d . .
H10A H 0.5635 0.3605 0.4266 0.043 Uiso 1 calc GR .
H10B H 0.6099 0.4767 0.4424 0.043 Uiso 1 calc GR .
H10C H 0.5683 0.4523 0.3885 0.043 Uiso 1 calc GR .
C11 C 0.0711(3) 0.2653(3) 0.33235(12) 0.0237(8) Uani 1 d . .
H11A H 0.0574 0.1951 0.3462 0.028 Uiso 1 calc R .
H11B H 0.0040 0.2803 0.3082 0.028 Uiso 1 calc R .
C12 C 0.1835(3) 0.2602(3) 0.30933(11) 0.0221(8) Uani 1 d . .
H12A H 0.1799 0.3135 0.2840 0.027 Uiso 1 calc R .
H12B H 0.1911 0.1888 0.2955 0.027 Uiso 1 calc R .
C13 C 0.0011(3) 0.2992(3) 0.42270(12) 0.0237(8) Uani 1 d . .
H13 H -0.0176 0.3546 0.4455 0.028 Uiso 1 calc R .
C14 C 0.0774(3) 0.2156(3) 0.45073(13) 0.0277(9) Uani 1 d . .
H14A H 0.1534 0.2477 0.4635 0.033 Uiso 1 calc R .
H14B H 0.0930 0.1559 0.4300 0.033 Uiso 1 calc R .
C15 C 0.0150(4) 0.1737(3) 0.49085(14) 0.0408(11) Uani 1 d . .
H15A H 0.0640 0.1184 0.5082 0.049 Uiso 1 calc R .
H15B H 0.0048 0.2327 0.5127 0.049 Uiso 1 calc R .
C16 C -0.1039(4) 0.1269(4) 0.47291(16) 0.0467(12) Uani 1 d . .
H16A H -0.0929 0.0621 0.4545 0.056 Uiso 1 calc R .
H16B H -0.1443 0.1060 0.4997 0.056 Uiso 1 calc R .
C17 C -0.1797(3) 0.2055(3) 0.44269(15) 0.0394(10) Uani 1 d . .
H17A H -0.1998 0.2661 0.4621 0.047 Uiso 1 calc R .
H17B H -0.2536 0.1703 0.4295 0.047 Uiso 1 calc R .
C18 C -0.1160(3) 0.2470(3) 0.40292(13) 0.0312(9) Uani 1 d . .
H18A H -0.1659 0.2998 0.3843 0.037 Uiso 1 calc R .
H18B H -0.1011 0.1873 0.3821 0.037 Uiso 1 calc R .
C19 C -0.0286(3) 0.4771(3) 0.35672(11) 0.0218(8) Uani 1 d . .
H19 H 0.0218 0.5389 0.3505 0.026 Uiso 1 calc R .
C20 C -0.1029(3) 0.5179(3) 0.39320(12) 0.0253(8) Uani 1 d . .
H20A H -0.1592 0.4620 0.3997 0.030 Uiso 1 calc R .
H20B H -0.0515 0.5334 0.4226 0.030 Uiso 1 calc R .
C21 C -0.1695(3) 0.6183(3) 0.37632(13) 0.0326(9) Uani 1 d . .
H21A H -0.2191 0.6413 0.4000 0.039 Uiso 1 calc R .
H21B H -0.1131 0.6761 0.3725 0.039 Uiso 1 calc R .
C22 C -0.2457(3) 0.5991(3) 0.33039(13) 0.0340(9) Uani 1 d . .
H22A H -0.2841 0.6666 0.3193 0.041 Uiso 1 calc R .
H22B H -0.3078 0.5471 0.3351 0.041 Uiso 1 calc R .
C23 C -0.1740(3) 0.5568(3) 0.29363(13) 0.0333(9) Uani 1 d . .
H23A H -0.2270 0.5402 0.2648 0.040 Uiso 1 calc R .
H23B H -0.1185 0.6125 0.2861 0.040 Uiso 1 calc R .
C24 C -0.1058(3) 0.4570(3) 0.31027(12) 0.0281(9) Uani 1 d . .
H24A H -0.0560 0.4349 0.2865 0.034 Uiso 1 calc R .
H24B H -0.1612 0.3985 0.3141 0.034 Uiso 1 calc R .
C25 C 0.3349(3) 0.1631(3) 0.38843(12) 0.0228(8) Uani 1 d . .
H25 H 0.2970 0.1773 0.4171 0.027 Uiso 1 calc R .
C26 C 0.4638(3) 0.1409(3) 0.40633(13) 0.0271(8) Uani 1 d . .
H26A H 0.5055 0.1200 0.3799 0.033 Uiso 1 calc R .
H26B H 0.5008 0.2066 0.4203 0.033 Uiso 1 calc R .
C27 C 0.4752(4) 0.0523(3) 0.44270(14) 0.0353(10) Uani 1 d . .
H27A H 0.5592 0.0374 0.4526 0.042 Uiso 1 calc R .
H27B H 0.4400 0.0760 0.4704 0.042 Uiso 1 calc R .
C28 C 0.4148(4) -0.0487(3) 0.42341(15) 0.0402(10) Uani 1 d . .
H28A H 0.4565 -0.0775 0.3983 0.048 Uiso 1 calc R .
H28B H 0.4182 -0.1028 0.4485 0.048 Uiso 1 calc R .
C29 C 0.2883(4) -0.0277(3) 0.40431(16) 0.0419(11) Uani 1 d . .
H29A H 0.2446 -0.0070 0.4302 0.050 Uiso 1 calc R .
H29B H 0.2528 -0.0938 0.3902 0.050 Uiso 1 calc R .
C30 C 0.2771(3) 0.0605(3) 0.36766(14) 0.0314(9) Uani 1 d . .
H30A H 0.1933 0.0739 0.3567 0.038 Uiso 1 calc R .
H30B H 0.3153 0.0379 0.3405 0.038 Uiso 1 calc R .
C31 C 0.4340(3) 0.2901(3) 0.31688(12) 0.0207(8) Uani 1 d . .
H31 H 0.5079 0.2870 0.3392 0.025 Uiso 1 calc R .
C32 C 0.4386(3) 0.3940(3) 0.28944(12) 0.0256(8) Uani 1 d . .
H32A H 0.3668 0.4004 0.2667 0.031 Uiso 1 calc R .
H32B H 0.4409 0.4551 0.3112 0.031 Uiso 1 calc R .
C33 C 0.5457(3) 0.3975(3) 0.26360(14) 0.0324(9) Uani 1 d . .
H33A H 0.5439 0.4639 0.2451 0.039 Uiso 1 calc R .
H33B H 0.6173 0.3987 0.2866 0.039 Uiso 1 calc R .
C34 C 0.5512(4) 0.3030(3) 0.23138(14) 0.0374(10) Uani 1 d . .
H34A H 0.6248 0.3055 0.2171 0.045 Uiso 1 calc R .
H34B H 0.4847 0.3060 0.2060 0.045 Uiso 1 calc R .
C35 C 0.5458(4) 0.1996(3) 0.25858(14) 0.0357(10) Uani 1 d . .
H35A H 0.6169 0.1932 0.2816 0.043 Uiso 1 calc R .
H35B H 0.5444 0.1385 0.2369 0.043 Uiso 1 calc R .
C36 C 0.4376(3) 0.1956(3) 0.28385(13) 0.0295(9) Uani 1 d . .
H36A H 0.4380 0.1285 0.3018 0.035 Uiso 1 calc R .
H36B H 0.3664 0.1961 0.2606 0.035 Uiso 1 calc R .
C37 C 0.1916(3) 0.5520(3) 0.29883(12) 0.0231(8) Uani 1 d . .
C38 C 0.1495(4) 0.6160(4) 0.25781(14) 0.0411(11) Uani 1 d . .
H38A H 0.2004 0.6047 0.2336 0.062 Uiso 1 calc GR .
H38B H 0.1506 0.6915 0.2665 0.062 Uiso 1 calc GR .
H38C H 0.0693 0.5948 0.2459 0.062 Uiso 1 calc GR .
F0AA F -0.0497(7) 0.8210(6) 0.2929(3) 0.0809(16) Uani 0.50 d . U
F1 F 0.0214(6) 0.9890(5) 0.3085(2) 0.0762(15) Uani 0.50 d D U
F3 F 0.0231(7) 0.8191(5) 0.3563(3) 0.0702(15) Uani 0.50 d . U
F4 F 0.0307(7) 0.8724(6) 0.3658(3) 0.0724(14) Uani 0.50 d . U
F6 F -0.0801(7) 0.8697(6) 0.2866(3) 0.0829(16) Uani 0.50 d . U
F11 F 0.0086(6) 0.9821(6) 0.3365(2) 0.0776(14) Uani 0.50 d . U
F15 F 0.1377(3) 0.8572(4) 0.30425(13) 0.1198(15) Uani 1 d D U
B1 B 0.0281(6) 0.8790(5) 0.3178(2) 0.0692(11) Uani 1 d D U
Cl1 Cl 0.31253(14) -0.00112(13) 0.66024(5) 0.0787(5) Uani 1 d . .
Cl2 Cl 0.28713(13) 0.13436(12) 0.57801(5) 0.0761(4) Uani 1 d . .
C39 C 0.2269(5) 0.0937(5) 0.62811(19) 0.0678(15) Uani 1 d . .
H39A H 0.2184 0.1565 0.6481 0.081 Uiso 1 calc R .
H39B H 0.1478 0.0639 0.6186 0.081 Uiso 1 calc R .

loop_
_atom_site_aniso_label
_atom_site_aniso_U_11
_atom_site_aniso_U_22
_atom_site_aniso_U_33
_atom_site_aniso_U_23
_atom_site_aniso_U_13
_atom_site_aniso_U_12
Fe1 0.0180(3) 0.0141(3) 0.0162(3) -0.0009(2) 0.00149(19) -0.0003(2)
P1 0.0181(5) 0.0171(5) 0.0208(5) 0.0004(4) 0.0014(4) -0.0004(4)
P2 0.0194(5) 0.0148(5) 0.0182(4) -0.0016(4) 0.0018(4) -0.0004(4)
N1 0.0170(15) 0.0177(16) 0.0228(16) -0.0018(13) 0.0041(12) -0.0010(12)
C1 0.0204(18) 0.0184(19) 0.0196(17) -0.0021(14) -0.0019(14) -0.0023(15)
C2 0.0242(19) 0.0198(19) 0.0180(17) -0.0054(15) -0.0011(14) -0.0037(15)
C3 0.0256(19) 0.0153(19) 0.0228(18) -0.0077(15) 0.0000(15) -0.0019(15)
C4 0.0254(19) 0.020(2) 0.0216(18) -0.0056(15) 0.0024(15) -0.0065(16)
C5 0.0203(18) 0.0209(19) 0.0201(18) -0.0079(15) -0.0020(14) -0.0048(15)
C6 0.031(2) 0.026(2) 0.0203(18) -0.0011(15) -0.0038(16) 0.0012(17)
C7 0.026(2) 0.034(2) 0.0216(19) -0.0053(16) 0.0041(15) -0.0021(17)
C8 0.040(2) 0.019(2) 0.037(2) -0.0045(17) 0.0069(18) 0.0038(18)
C9 0.038(2) 0.022(2) 0.029(2) 0.0000(16) 0.0051(17) -0.0091(17)
C10 0.0219(19) 0.032(2) 0.032(2) -0.0076(17) 0.0006(16) -0.0044(17)
C11 0.0222(19) 0.021(2) 0.0267(19) -0.0035(15) -0.0010(15) -0.0008(15)
C12 0.0245(19) 0.0190(19) 0.0209(18) -0.0041(15) -0.0043(15) 0.0005(15)
C13 0.0230(19) 0.022(2) 0.0266(19) 0.0026(15) 0.0050(15) -0.0005(15)
C14 0.027(2) 0.022(2) 0.034(2) 0.0038(16) 0.0063(16) 0.0012(16)
C15 0.045(3) 0.037(3) 0.041(2) 0.017(2) 0.011(2) 0.007(2)
C16 0.053(3) 0.037(3) 0.054(3) 0.017(2) 0.023(2) -0.004(2)
C17 0.030(2) 0.038(3) 0.052(3) 0.006(2) 0.0132(19) -0.0078(19)
C18 0.024(2) 0.029(2) 0.040(2) 0.0036(18) 0.0055(17) -0.0067(17)
C19 0.0194(18) 0.0205(19) 0.0253(19) 0.0049(15) 0.0022(15) 0.0002(15)
C20 0.0235(19) 0.027(2) 0.0250(19) 0.0002(16) 0.0016(15) 0.0038(16)
C21 0.030(2) 0.032(2) 0.036(2) 0.0017(18) 0.0065(17) 0.0100(18)
C22 0.030(2) 0.031(2) 0.040(2) 0.0065(18) 0.0047(18) 0.0098(18)
C23 0.033(2) 0.036(2) 0.030(2) 0.0110(18) -0.0027(17) 0.0052(19)
C24 0.028(2) 0.034(2) 0.0225(19) 0.0029(16) 0.0033(16) 0.0053(17)
C25 0.028(2) 0.0148(19) 0.0259(19) 0.0004(15) 0.0060(15) 0.0007(15)
C26 0.028(2) 0.022(2) 0.030(2) -0.0013(16) -0.0006(16) 0.0024(16)
C27 0.043(2) 0.025(2) 0.036(2) 0.0048(17) -0.0034(18) 0.0084(18)
C28 0.051(3) 0.020(2) 0.049(3) 0.0104(19) -0.001(2) 0.0048(19)
C29 0.045(3) 0.020(2) 0.060(3) 0.011(2) 0.000(2) -0.0043(19)
C30 0.029(2) 0.020(2) 0.043(2) 0.0038(17) -0.0029(17) -0.0037(17)
C31 0.0214(18) 0.0151(18) 0.0262(19) -0.0029(15) 0.0061(15) -0.0009(15)
C32 0.030(2) 0.0188(19) 0.029(2) -0.0003(15) 0.0087(16) 0.0001(16)
C33 0.037(2) 0.022(2) 0.041(2) 0.0028(17) 0.0181(18) -0.0021(17)
C34 0.044(2) 0.035(2) 0.037(2) -0.0029(19) 0.0228(19) 0.003(2)
C35 0.047(3) 0.023(2) 0.041(2) -0.0085(18) 0.022(2) 0.0025(19)
C36 0.042(2) 0.019(2) 0.030(2) -0.0050(16) 0.0132(18) 0.0001(17)
C37 0.0202(19) 0.023(2) 0.026(2) 0.0035(17) 0.0038(15) -0.0009(15)
C38 0.038(2) 0.048(3) 0.036(2) 0.019(2) 0.0001(19) 0.000(2)
F0AA 0.084(3) 0.073(4) 0.074(3) -0.004(3) -0.032(3) -0.013(3)
F1 0.083(3) 0.062(3) 0.073(3) 0.021(3) -0.030(3) -0.010(2)
F3 0.066(3) 0.068(3) 0.073(3) 0.029(3) -0.006(2) -0.007(3)
F4 0.070(2) 0.078(3) 0.064(3) 0.006(3) -0.011(2) -0.012(3)
F6 0.087(3) 0.075(4) 0.074(3) -0.006(3) -0.040(3) -0.003(3)
F11 0.078(2) 0.069(3) 0.078(3) 0.005(3) -0.021(3) -0.010(2)
F15 0.089(3) 0.181(4) 0.095(3) -0.055(3) 0.034(2) -0.016(3)
B1 0.072(2) 0.065(2) 0.063(2) 0.007(2) -0.021(2) -0.009(2)
Cl1 0.0811(10) 0.0757(10) 0.0803(10) 0.0099(8) 0.0139(8) 0.0311(8)
Cl2 0.0722(9) 0.0689(10) 0.0881(10) 0.0105(8) 0.0137(8) 0.0225(8)
C39 0.061(3) 0.065(4) 0.077(4) 0.003(3) 0.005(3) 0.022(3)

loop_
_atom_type_symbol
_atom_type_description
_atom_type_scat_dispersion_real
_atom_type_scat_dispersion_imag
_atom_type_scat_source
C C 0.0033 0.0016 'International Tables Vol C Tables 4.2.6.8 and 6.1.1.4'
H H 0.0000 0.0000 'International Tables Vol C Tables 4.2.6.8 and 6.1.1.4'
B B 0.0013 0.0007 'International Tables Vol C Tables 4.2.6.8 and 6.1.1.4'
Cl Cl 0.1484 0.1585 'International Tables Vol C Tables 4.2.6.8 and 6.1.1.4'
F F 0.0171 0.0103 'International Tables Vol C Tables 4.2.6.8 and 6.1.1.4'
Fe Fe 0.3463 0.8444 'International Tables Vol C Tables 4.2.6.8 and 6.1.1.4'
N N 0.0061 0.0033 'International Tables Vol C Tables 4.2.6.8 and 6.1.1.4'
P P 0.1023 0.0942 'International Tables Vol C Tables 4.2.6.8 and 6.1.1.4'

loop_
_geom_angle_atom_site_label_1
_geom_angle_atom_site_label_2
_geom_angle_atom_site_label_3
_geom_angle
P2 Fe1 P1 85.36(4)
N1 Fe1 P1 84.85(8)
N1 Fe1 P2 90.20(9)
N1 Fe1 C1 152.92(12)
N1 Fe1 C2 130.69(13)
N1 Fe1 C3 93.52(13)
N1 Fe1 C4 87.11(12)
N1 Fe1 C5 116.96(12)
C1 Fe1 P1 118.38(9)
C1 Fe1 P2 104.56(9)
C1 Fe1 C5 39.35(13)
C2 Fe1 P1 96.87(9)
C2 Fe1 P2 139.12(10)
C2 Fe1 C1 39.36(13)
C2 Fe1 C4 65.96(13)
C2 Fe1 C5 65.92(13)
C3 Fe1 P1 110.15(10)
C3 Fe1 P2 164.30(10)
C3 Fe1 C1 66.49(13)
C3 Fe1 C2 39.64(13)
C3 Fe1 C4 39.66(13)
C3 Fe1 C5 66.29(13)
C4 Fe1 P1 148.09(10)
C4 Fe1 P2 125.54(10)
C4 Fe1 C1 65.82(13)
C4 Fe1 C5 38.97(13)
C5 Fe1 P1 157.68(10)
C5 Fe1 P2 98.48(9)
C11 P1 Fe1 107.86(11)
C11 P1 C13 100.68(16)
C11 P1 C19 107.72(16)
C13 P1 Fe1 125.96(11)
C13 P1 C19 102.95(15)
C19 P1 Fe1 110.29(11)
C12 P2 Fe1 104.61(12)
C12 P2 C25 105.86(16)
C12 P2 C31 102.74(16)
C25 P2 Fe1 116.81(11)
C31 P2 Fe1 120.09(11)
C31 P2 C25 104.99(15)
C37 N1 Fe1 173.7(3)
C2 C1 Fe1 69.93(18)
C2 C1 C5 107.7(3)
C2 C1 C6 125.2(3)
C5 C1 Fe1 70.52(18)
C5 C1 C6 125.7(3)
C6 C1 Fe1 135.5(2)
C1 C2 Fe1 70.71(18)
C1 C2 C3 108.4(3)
C1 C2 C7 125.8(3)
C3 C2 Fe1 69.79(18)
C3 C2 C7 124.9(3)
C7 C2 Fe1 133.6(2)
C2 C3 Fe1 70.57(18)
C2 C3 C4 107.2(3)
C2 C3 C8 127.1(3)
C4 C3 Fe1 70.78(19)
C4 C3 C8 125.3(3)
C8 C3 Fe1 128.9(2)
C3 C4 Fe1 69.56(19)
C3 C4 C9 125.2(3)
C5 C4 Fe1 70.88(19)
C5 C4 C3 108.6(3)
C5 C4 C9 126.1(3)
C9 C4 Fe1 128.9(2)
C1 C5 Fe1 70.14(18)
C1 C5 C10 126.1(3)
C4 C5 Fe1 70.15(19)
C4 C5 C1 108.0(3)
C4 C5 C10 125.0(3)
C10 C5 Fe1 133.6(2)
C12 C11 P1 112.5(2)
C11 C12 P2 109.9(2)
C14 C13 P1 113.3(2)
C14 C13 C18 108.6(3)
C18 C13 P1 114.4(2)
C13 C14 C15 110.0(3)
C16 C15 C14 111.4(3)
C17 C16 C15 111.8(3)
C16 C17 C18 110.9(3)
C17 C18 C13 110.3(3)
C20 C19 P1 114.2(2)
C20 C19 C24 110.3(3)
C24 C19 P1 116.8(2)
C21 C20 C19 111.1(3)
C22 C21 C20 111.1(3)
C21 C22 C23 111.2(3)
C24 C23 C22 111.8(3)
C23 C24 C19 111.0(3)
C26 C25 P2 113.9(2)
C26 C25 C30 109.3(3)
C30 C25 P2 117.3(2)
C27 C26 C25 111.0(3)
C28 C27 C26 111.2(3)
C29 C28 C27 111.2(3)
C28 C29 C30 111.8(3)
C29 C30 C25 110.1(3)
C32 C31 P2 112.8(2)
C36 C31 P2 114.5(2)
C36 C31 C32 109.4(3)
C33 C32 C31 111.3(3)
C34 C33 C32 112.3(3)
C33 C34 C35 110.0(3)
C34 C35 C36 111.4(3)
C35 C36 C31 111.3(3)
N1 C37 C38 177.6(4)
F6 F0AA B1 86.7(12)
F11 F1 B1 74.3(7)
F4 F3 B1 77.5(10)
F3 F4 F11 125.6(12)
F3 F4 B1 71.8(10)
B1 F4 F11 56.2(5)
F0AA F6 B1 63.7(10)
F1 F11 F4 123.5(9)
F1 F11 B1 71.1(7)
B1 F11 F4 53.6(4)
F0AA B1 F1 115.3(6)
F0AA B1 F3 92.5(6)
F0AA B1 F4 116.5(7)
F0AA B1 F6 29.6(4)
F0AA B1 F11 125.8(7)
F0AA B1 F15 108.6(7)
F1 B1 F6 86.5(5)
F1 B1 F11 34.6(4)
F3 B1 F1 134.2(7)
F3 B1 F4 30.7(4)
F3 B1 F6 110.1(7)
F3 B1 F11 99.7(7)
F3 B1 F15 105.1(6)
F4 B1 F1 104.0(6)
F4 B1 F6 121.7(8)
F4 B1 F11 70.2(5)
F4 B1 F15 111.5(6)
F11 B1 F6 98.3(6)
F15 B1 F1 99.7(5)
F15 B1 F6 123.0(7)
F15 B1 F11 118.3(6)
Cl1 C39 Cl2 112.4(3)

loop_
_geom_bond_atom_site_label_1
_geom_bond_atom_site_label_2
_geom_bond_distance
Fe1 P1 2.2709(10)
Fe1 P2 2.2420(10)
Fe1 N1 1.903(3)
Fe1 C1 2.126(3)
Fe1 C2 2.116(3)
Fe1 C3 2.106(3)
Fe1 C4 2.122(3)
Fe1 C5 2.131(3)
P1 C11 1.856(3)
P1 C13 1.864(3)
P1 C19 1.880(3)
P2 C12 1.836(3)
P2 C25 1.864(3)
P2 C31 1.863(3)
N1 C37 1.141(4)
C1 C2 1.428(5)
C1 C5 1.433(5)
C1 C6 1.504(5)
C2 C3 1.431(5)
C2 C7 1.493(5)
C3 C4 1.434(5)
C3 C8 1.492(5)
C4 C5 1.419(5)
C4 C9 1.497(5)
C5 C10 1.507(5)
C11 C12 1.532(5)
C13 C14 1.532(5)
C13 C18 1.542(5)
C14 C15 1.535(5)
C15 C16 1.518(6)
C16 C17 1.518(6)
C17 C18 1.533(5)
C19 C20 1.530(5)
C19 C24 1.532(5)
C20 C21 1.523(5)
C21 C22 1.513(5)
C22 C23 1.524(5)
C23 C24 1.523(5)
C25 C26 1.533(5)
C25 C30 1.537(5)
C26 C27 1.525(5)
C27 C28 1.519(5)
C28 C29 1.513(6)
C29 C30 1.526(5)
C31 C32 1.531(5)
C31 C36 1.528(5)
C32 C33 1.524(5)
C33 C34 1.515(5)
C34 C35 1.524(5)
C35 C36 1.525(5)
C37 C38 1.463(5)
F0AA F6 0.716(9)
F0AA B1 1.299(10)
F1 F11 0.845(8)
F1 B1 1.407(7)
F3 F4 0.726(9)
F3 B1 1.350(9)
F4 F11 1.621(11)
F4 B1 1.387(10)
F6 B1 1.446(10)
F11 B1 1.433(10)
F15 B1 1.396(8)
Cl1 C39 1.737(5)
Cl2 C39 1.761(6)
